data_4029616
loop_
_publ_author_name
'D\"ur\"ust, Ya\,sar'
'Sa\(g\?irl\?i, Ak\?in'

_publ_section_title
;
 Microwave-Assisted Coupling Reaction of N-Aryl Sydnones with
 2-Nitromethylenethiazolidine: Unexpected Formation of
 (Z)-2-(Nitro((E)-p-substitutedphenyldiazenyl)methylene)thiazolidines.
;
_journal_issue 13
_journal_name_full 'The Journal of organic chemistry'
_journal_page_first 6380
_journal_page_last 6384
_journal_paper_doi 10.1021/jo5010229
_journal_volume 79
_journal_year 2014
_chemical_formula_moiety 'C11 H12 N4 O2 S'
_chemical_formula_sum 'C11 H12 N4 O2 S'
_chemical_formula_weight 264.31
_chemical_name_common AS-409
_space_group_crystal_system monoclinic
_space_group_IT_number 14
_space_group_name_Hall '-P 2ybc'
_space_group_name_H-M_alt 'P 1 21/c 1'
_symmetry_space_group_name_Hall '-P 2ybc'
_symmetry_space_group_name_H-M 'P 1 21/c 1'
_atom_sites_solution_hydrogens mixed
_cell_angle_alpha 90
_cell_angle_beta 110.229(3)
_cell_angle_gamma 90
_cell_formula_units_Z 4
_cell_length_a 19.3293(13)
_cell_length_b 4.6077(3)
_cell_length_c 14.1682(9)
_cell_measurement_reflns_used 3467
_cell_measurement_temperature 120.(2)
_cell_measurement_theta_max 27.3560
_cell_measurement_theta_min 2.8761
_cell_volume 1184.04(14)
_computing_cell_refinement 'APEX2 v2014.1-1 (Bruker AXS)'
_computing_data_collection 'Bruker Instrument Service v2013.12.0.0'
_computing_data_reduction 'SAINT V8.34A (Bruker AXS Inc., 2013)'
_computing_molecular_graphics 'MERCURY (Macrae et al., 2006)'
_computing_publication_material 'PLATON V1.16 (Spek, 2009), SHELXTL V6.14 (Bruker AXS)'
_computing_structure_refinement 'SHELXL-2013 (Sheldrick, 2013)'
_computing_structure_solution 'SHELXS-2013 (Sheldrick, 2013)'
_diffrn_ambient_temperature 120.(2)
_diffrn_detector_area_resol_mean 8.3333
_diffrn_measured_fraction_theta_full 0.999
_diffrn_measured_fraction_theta_max 0.999
_diffrn_measurement_device_type 'Bruker APEX II QUAZAR three-circle diffractometer'
_diffrn_measurement_method '\f and \w scans'
_diffrn_radiation_monochromator 'multilayer QUAZAR mirrors'
_diffrn_radiation_type MoK\a
_diffrn_radiation_wavelength 0.71073
_diffrn_reflns_av_R_equivalents 0.0421
_diffrn_reflns_av_unetI/netI 0.0350
_diffrn_reflns_limit_h_max 23
_diffrn_reflns_limit_h_min -25
_diffrn_reflns_limit_k_max 5
_diffrn_reflns_limit_k_min -5
_diffrn_reflns_limit_l_max 18
_diffrn_reflns_limit_l_min -18
_diffrn_reflns_number 12783
_diffrn_reflns_theta_full 27.39
_diffrn_reflns_theta_max 27.39
_diffrn_reflns_theta_min 2.25
_diffrn_source 'microfocus sealed tube'
_diffrn_source_type ImuS
_exptl_absorpt_coefficient_mu 0.273
_exptl_absorpt_correction_T_max 0.98
_exptl_absorpt_correction_T_min 0.88
_exptl_absorpt_correction_type multi-scan
_exptl_absorpt_process_details 'SADABS V2012/1 (Bruker AXS Inc.)'
_exptl_crystal_colour 'clear yellow'
_exptl_crystal_density_diffrn 1.483
_exptl_crystal_density_method 'not measured'
_exptl_crystal_description plate
_exptl_crystal_F_000 552
_exptl_crystal_size_max 0.328
_exptl_crystal_size_mid 0.273
_exptl_crystal_size_min 0.081
_refine_diff_density_max 0.370
_refine_diff_density_min -0.299
_refine_ls_extinction_method none
_refine_ls_goodness_of_fit_ref 1.036
_refine_ls_hydrogen_treatment mixed
_refine_ls_matrix_type full
_refine_ls_number_parameters 167
_refine_ls_number_reflns 2664
_refine_ls_number_restraints 1
_refine_ls_restrained_S_all 1.037
_refine_ls_R_factor_all 0.0543
_refine_ls_R_factor_gt 0.0379
_refine_ls_shift/su_max 0.000
_refine_ls_shift/su_mean 0.000
_refine_ls_structure_factor_coef Fsqd
_refine_ls_weighting_details 'w=1/[\s^2^(Fo^2^)+(0.0340P)^2^+1.0487P] where P=(Fo^2^+2Fc^2^)/3'
_refine_ls_weighting_scheme calc
_refine_ls_wR_factor_gt 0.0847
_refine_ls_wR_factor_ref 0.0927
_reflns_number_gt 2110
_reflns_number_total 2664
_reflns_threshold_expression 'I > 2\s(I)'
_cod_data_source_file jo5010229_si_002.cif
_cod_data_source_block I
_cod_depositor_comments 'Adding full bibliography for 4029616.cif.'
_cod_database_code 4029616

loop_
_space_group_symop_operation_xyz
'x, y, z'
'-x, y+1/2, -z+1/2'
'-x, -y, -z'
'x, -y-1/2, z-1/2'

loop_
_atom_site_type_symbol
_atom_site_label
_atom_site_fract_x
_atom_site_fract_y
_atom_site_fract_z
_atom_site_U_iso_or_equiv
_atom_site_adp_type
_atom_site_calc_flag
_atom_site_refinement_flags_adp
_atom_site_refinement_flags_posn
_atom_site_occupancy
C C1 0.02715(11) 0.1301(5) 0.15351(17) 0.0269(5) Uani d . . 1
H H1A 0.0444 -0.0655 0.1458 0.04 Uiso calc U R 1
H H1B -0.0163 0.177 0.0948 0.04 Uiso calc U R 1
H H1C 0.0141 0.1382 0.2144 0.04 Uiso calc U R 1
C C2 0.08737(10) 0.3460(4) 0.16186(15) 0.0200(4) Uani d . . 1
C C3 0.09954(10) 0.4467(4) 0.07583(15) 0.0208(4) Uani d . . 1
H H3 0.0701 0.3738 0.0118 0.025 Uiso calc U R 1
C C4 0.15349(10) 0.6501(4) 0.08171(14) 0.0185(4) Uani d . . 1
H H4 0.1609 0.7162 0.0224 0.022 Uiso calc U R 1
C C5 0.19703(10) 0.7573(4) 0.17566(14) 0.0158(4) Uani d . . 1
C C6 0.18680(10) 0.6546(4) 0.26219(14) 0.0188(4) Uani d . . 1
H H6 0.217 0.7244 0.3263 0.023 Uiso calc U R 1
C C7 0.13246(10) 0.4499(4) 0.25471(15) 0.0206(4) Uani d . . 1
H H7 0.126 0.3798 0.3142 0.025 Uiso calc U R 1
C C8 0.45891(11) 1.6309(5) 0.36286(14) 0.0243(4) Uani d . . 1
H H8A 0.5038 1.5102 0.3909 0.029 Uiso calc U R 1
H H8B 0.4697 1.8281 0.392 0.029 Uiso calc U R 1
C C9 0.39564(12) 1.4985(5) 0.38680(14) 0.0251(5) Uani d . . 1
H H9A 0.4142 1.379 0.4485 0.03 Uiso calc U R 1
H H9B 0.3632 1.6521 0.3973 0.03 Uiso calc U R 1
C C10 0.36173(9) 1.3897(4) 0.21403(13) 0.0137(4) Uani d . . 1
C C11 0.31486(10) 1.2671(4) 0.12323(13) 0.0144(4) Uani d . . 1
N N1 0.25318(8) 0.9695(3) 0.19145(11) 0.0160(3) Uani d . . 1
N N2 0.26085(8) 1.0639(3) 0.11098(11) 0.0148(3) Uani d . . 1
N N3 0.32005(8) 1.3662(4) 0.03145(11) 0.0171(3) Uani d . . 1
N N4 0.35554(9) 1.3195(4) 0.30097(11) 0.0166(3) Uani d . D 1
O O1 0.37209(8) 1.5347(3) 0.03592(10) 0.0235(3) Uani d . . 1
O O2 0.27487(8) 1.2878(3) -0.04975(9) 0.0264(3) Uani d . . 1
S S1 0.43065(2) 1.64668(10) 0.22634(3) 0.01634(13) Uani d . . 1
H H1 0.3208(10) 1.202(4) 0.3004(15) 0.02 Uiso d U D 1

loop_
_atom_site_aniso_label
_atom_site_aniso_U_11
_atom_site_aniso_U_22
_atom_site_aniso_U_33
_atom_site_aniso_U_12
_atom_site_aniso_U_13
_atom_site_aniso_U_23
C1 0.0210(10) 0.0195(10) 0.0407(12) -0.0020(9) 0.0115(9) 0.0016(9)
C2 0.0151(9) 0.0113(9) 0.0341(11) 0.0025(8) 0.0090(8) 0.0007(8)
C3 0.0171(9) 0.0167(10) 0.0255(10) -0.0004(8) 0.0033(8) -0.0039(8)
C4 0.0183(9) 0.0167(9) 0.0195(9) 0.0013(8) 0.0054(7) -0.0005(8)
C5 0.0140(9) 0.0125(9) 0.0206(9) 0.0020(7) 0.0059(7) 0.0000(7)
C6 0.0170(9) 0.0185(9) 0.0198(9) 0.0020(8) 0.0050(7) 0.0009(8)
C7 0.0199(10) 0.0176(10) 0.0263(10) 0.0027(8) 0.0104(8) 0.0048(8)
C8 0.0247(10) 0.0309(11) 0.0155(9) -0.0077(9) 0.0044(8) -0.0062(9)
C9 0.0301(11) 0.0314(12) 0.0143(9) -0.0094(9) 0.0083(8) -0.0088(9)
C10 0.0140(8) 0.0127(9) 0.0151(8) 0.0029(7) 0.0059(7) 0.0006(7)
C11 0.0141(9) 0.0160(9) 0.0130(8) 0.0013(7) 0.0045(7) 0.0006(7)
N1 0.0145(7) 0.0164(8) 0.0171(8) 0.0007(6) 0.0055(6) 0.0005(6)
N2 0.0145(7) 0.0149(8) 0.0150(7) 0.0019(6) 0.0052(6) -0.0006(6)
N3 0.0186(8) 0.0204(8) 0.0127(7) 0.0013(7) 0.0058(6) 0.0018(6)
N4 0.0172(8) 0.0193(8) 0.0138(7) -0.0049(7) 0.0059(6) -0.0021(7)
O1 0.0263(7) 0.0263(8) 0.0201(7) -0.0063(6) 0.0105(6) 0.0023(6)
O2 0.0245(7) 0.0408(9) 0.0108(6) -0.0035(7) 0.0020(5) -0.0011(6)
S1 0.0159(2) 0.0164(2) 0.0165(2) -0.00220(19) 0.00532(17) -0.00085(19)

loop_
_atom_type_symbol
_atom_type_description
_atom_type_scat_dispersion_real
_atom_type_scat_dispersion_imag
_atom_type_scat_source
C C 0.0033 0.0016 'International Tables Vol C Tables 4.2.6.8 and 6.1.1.4'
H H 0.0000 0.0000 'International Tables Vol C Tables 4.2.6.8 and 6.1.1.4'
N N 0.0061 0.0033 'International Tables Vol C Tables 4.2.6.8 and 6.1.1.4'
O O 0.0106 0.0060 'International Tables Vol C Tables 4.2.6.8 and 6.1.1.4'
S S 0.1246 0.1234 'International Tables Vol C Tables 4.2.6.8 and 6.1.1.4'

loop_
_geom_angle_atom_site_label_1
_geom_angle_atom_site_label_2
_geom_angle_atom_site_label_3
_geom_angle
C7 C2 C3 118.15(18)
C7 C2 C1 121.20(18)
C3 C2 C1 120.65(18)
C4 C3 C2 121.55(18)
C3 C4 C5 119.39(18)
C6 C5 C4 119.82(17)
C6 C5 N1 115.44(16)
C4 C5 N1 124.75(17)
C7 C6 C5 119.90(18)
C6 C7 C2 121.16(18)
C9 C8 S1 106.66(13)
N4 C9 C8 106.34(15)
N4 C10 C11 121.11(17)
N4 C10 S1 112.70(13)
C11 C10 S1 126.18(14)
N2 C11 C10 127.68(16)
N2 C11 N3 113.45(15)
C10 C11 N3 118.82(16)
N2 N1 C5 114.36(15)
N1 N2 C11 116.05(15)
O2 N3 O1 121.64(15)
O2 N3 C11 120.72(16)
O1 N3 C11 117.64(15)
C10 N4 C9 116.64(16)
C10 S1 C8 90.99(9)

loop_
_geom_bond_atom_site_label_1
_geom_bond_atom_site_label_2
_geom_bond_distance
C1 C2 1.504(3)
C2 C7 1.388(3)
C2 C3 1.398(3)
C3 C4 1.383(3)
C4 C5 1.396(3)
C5 C6 1.391(3)
C5 N1 1.420(2)
C6 C7 1.388(3)
C8 C9 1.507(3)
C8 S1 1.8206(19)
C9 N4 1.452(2)
C10 N4 1.318(2)
C10 C11 1.410(2)
C10 S1 1.7454(18)
C11 N2 1.368(2)
C11 N3 1.414(2)
N1 N2 1.276(2)
N3 O2 1.234(2)
N3 O1 1.255(2)

loop_
_geom_hbond_atom_site_label_D
_geom_hbond_atom_site_label_H
_geom_hbond_atom_site_label_A
_geom_hbond_site_symmetry_A
_geom_hbond_distance_DH
_geom_hbond_distance_HA
_geom_hbond_distance_DA
_geom_hbond_angle_DHA
C8 H8A S1 2_645 0.99 2.94 3.605(2) 125.6
C9 H9A O1 4_586 0.99 2.55 3.372(3) 139.8
C9 H9B O1 4_596 0.99 2.4 3.156(2) 133.2
N4 H1 N1 . 0.859(15) 1.961(19) 2.608(2) 131.1(18)
N4 H1 O2 4_586 0.859(15) 2.570(19) 3.071(2) 118.2(16)

loop_
_geom_torsion_atom_site_label_1
_geom_torsion_atom_site_label_2
_geom_torsion_atom_site_label_3
_geom_torsion_atom_site_label_4
_geom_torsion
C7 C2 C3 C4 -1.7(3)
C1 C2 C3 C4 178.50(18)
C2 C3 C4 C5 0.1(3)
C3 C4 C5 C6 1.3(3)
C3 C4 C5 N1 -178.88(17)
C4 C5 C6 C7 -1.2(3)
N1 C5 C6 C7 179.00(16)
C5 C6 C7 C2 -0.4(3)
C3 C2 C7 C6 1.8(3)
C1 C2 C7 C6 -178.36(18)
S1 C8 C9 N4 26.2(2)
N4 C10 C11 N2 -2.1(3)
S1 C10 C11 N2 179.39(14)
N4 C10 C11 N3 175.21(16)
S1 C10 C11 N3 -3.3(3)
C6 C5 N1 N2 -178.99(16)
C4 C5 N1 N2 1.2(3)
C5 N1 N2 C11 -179.48(15)
C10 C11 N2 N1 -1.8(3)
N3 C11 N2 N1 -179.17(15)
N2 C11 N3 O2 5.6(2)
C10 C11 N3 O2 -172.08(17)
N2 C11 N3 O1 -174.20(15)
C10 C11 N3 O1 8.1(2)
C11 C10 N4 C9 -167.96(17)
S1 C10 N4 C9 10.8(2)
C8 C9 N4 C10 -24.8(2)
N4 C10 S1 C8 5.42(15)
C11 C10 S1 C8 -175.94(17)
C9 C8 S1 C10 -18.55(16)
